data_4323759
loop_
_publ_author_name
'Boyce E. Collins'
'Yoshihiro Koide'
'Cynthia K. Schauer'
'Peter S. White'

_publ_contact_author
;
Dr. Cynthia K. Schauer
Department of Chemistry
The University of North Carolin at Chapel Hill
Chapel Hill, NC 27599-3290
;
_publ_contact_author_email schauer@unc.edu
_publ_contact_author_fax 919-962-2388
_publ_contact_author_phone 919-962-0808
_publ_section_title
;
 Structures, Bonding, Infrared Spectroscopy, and Two-Electron Reduction
 Potentials of the Coordinated Metallopnictanes Fe3(CO)9(\m3-EMLn)2 (E =
 P, As, Sb; MLn= Cr(CO)5, MnCp(CO)2)
;
_journal_name_full 'Inorganic Chemistry'
_journal_page_first 6172
_journal_page_last 6183
_journal_paper_doi 10.1021/ic970786a
_journal_volume 36
_journal_year 1997
_chemical_formula_moiety 'Fe3 Sb2 C19 O19 Cr2 '
_chemical_formula_sum 'C19 Cr2 Fe3 O19 Sb2'
_chemical_formula_weight 1047.22
_chemical_name_systematic ?
_space_group_IT_number 2
_symmetry_cell_setting triclinic
_symmetry_space_group_name_Hall '-P 1'
_symmetry_space_group_name_H-M 'P -1'
_cell_angle_alpha 81.519(9)
_cell_angle_beta 83.296(9)
_cell_angle_gamma 80.129(11)
_cell_formula_units_Z 2
_cell_length_a 9.1049(12)
_cell_length_b 10.4578(14)
_cell_length_c 16.2420(13)
_cell_measurement_reflns_used 48
_cell_measurement_temperature 293
_cell_measurement_theta_max 20.00
_cell_measurement_theta_min 17.50
_cell_volume 1500.3(3)
_computing_data_reduction 'NRCVAX DATRD2'
_computing_molecular_graphics NRCVAX
_computing_publication_material 'NRCVAX TABLES Jan 94 Version'
_computing_structure_refinement 'NRCVAX LSTSQ'
_computing_structure_solution 'NRCVAX SOLVER'
_diffrn_ambient_temperature 293
_diffrn_measurement_device 'Rigaku AFC-6    '
_diffrn_measurement_method 'Theta/2theta scan b/P/b '
_diffrn_radiation_monochromator graphite
_diffrn_radiation_source 'xray tube'
_diffrn_radiation_type 'Molybdenum K\a'
_diffrn_radiation_wavelength 0.70930
_diffrn_reflns_av_R_equivalents 0.010
_diffrn_reflns_limit_h_max 0
_diffrn_reflns_limit_h_min -2
_diffrn_reflns_limit_k_max 50
_diffrn_reflns_limit_k_min -100
_diffrn_reflns_limit_l_max 91
_diffrn_reflns_limit_l_min -100
_diffrn_reflns_number 5120
_diffrn_reflns_theta_max 22.44
_diffrn_reflns_theta_min 0.00
_exptl_absorpt_coefficient_mu 3.96
_exptl_absorpt_correction_T_max 1.0000
_exptl_absorpt_correction_T_min 1.0000
_exptl_absorpt_correction_type none
_exptl_crystal_density_diffrn 2.318
_exptl_crystal_F_000 988.27
_exptl_crystal_size_max 0.25
_exptl_crystal_size_mid 0.25
_exptl_crystal_size_min 0.10
_refine_diff_density_max 0.00
_refine_diff_density_min 0.00
_refine_ls_extinction_coef 1369(333)
_refine_ls_extinction_method Larson
_refine_ls_goodness_of_fit_obs 0.00
_refine_ls_matrix_type atomblock
_refine_ls_number_parameters 0
_refine_ls_number_reflns 0
_refine_ls_R_factor_all 0.000
_refine_ls_R_factor_obs 0.000
_refine_ls_shift/esd_max 0.000
_refine_ls_structure_factor_coef F
_refine_ls_weighting_details 'w = 1/(\s^2^(F)+0.0005F^2^)'
_refine_ls_weighting_scheme calc
_refine_ls_wR_factor_all 0.000
_refine_ls_wR_factor_obs 0.000
_reflns_number_observed 3153
_reflns_number_total 3909
_reflns_observed_criterion 'Inet > 2.5\s(Inet)'
_cod_data_source_file ic970786a_6.cif
_cod_data_source_block 2-Sb
_cod_depositor_comments
;
The following automatic conversions were performed:

'_refine_ls_weighting_scheme' value '1/(\s^2^(F)+0.0005F^2^)' was
changed to 'calc'. New tag '_refine_ls_weighting_details' was
created. The value of the new tag was set to 'w =
1/(\s^2^(F)+0.0005F^2^)'.

Automatic conversion script
Id: cif_fix_values 3143 2015-03-26 13:38:13Z robertas 
;
_cod_original_formula_sum 'Fe3 Sb2 C19 O19 Cr2 '
_cod_database_code 4323759

loop_
_symmetry_equiv_pos_as_xyz
x,y,z
-x,-y,-z

loop_
_atom_site_aniso_label
_atom_site_aniso_U_11
_atom_site_aniso_U_22
_atom_site_aniso_U_33
_atom_site_aniso_U_12
_atom_site_aniso_U_13
_atom_site_aniso_U_23
_atom_site_aniso_type_symbol
Sb1 0.0364(4) 0.0375(4) 0.0321(4) 0.0005(3) 0.0009(3) -0.0125(3) Sb
Sb2 0.0297(4) 0.0354(4) 0.0235(4) -0.0014(3) 0.0004(3) -0.0090(3) Sb
Cr1 0.0387(10) 0.0411(10) 0.0307(9) 0.0033(8) -0.0016(7) -0.0108(7) Cr
Fe2 0.0275(8) 0.0393(8) 0.0253(7) -0.0022(6) -0.0008(6) -0.0072(6) Fe
Fe3 0.0401(9) 0.0352(8) 0.0276(7) -0.0036(6) 0.0035(6) -0.0040(6) Fe
Fe4 0.0317(8) 0.0380(8) 0.0240(7) -0.0033(6) -0.0029(6) -0.0075(6) Fe
Cr5 0.0322(9) 0.0411(9) 0.0263(8) 0.0011(7) -0.0021(7) -0.0108(7) Cr
C11 0.058(8) 0.074(8) 0.051(7) 0.010(7) -0.012(6) -0.029(7) C
O11 0.102(8) 0.093(7) 0.094(8) 0.037(6) -0.017(6) -0.057(6) O
C12 0.036(6) 0.055(7) 0.044(7) 0.000(5) -0.003(5) -0.012(6) C
O12 0.062(5) 0.087(6) 0.045(5) 0.000(5) -0.017(4) -0.005(5) O
C13 0.046(7) 0.041(6) 0.042(6) 0.004(5) -0.020(5) -0.010(5) C
O13 0.073(6) 0.086(7) 0.070(6) -0.028(6) -0.024(5) 0.001(5) O
C14 0.075(9) 0.053(7) 0.039(7) 0.019(6) 0.001(6) -0.008(6) C
O14 0.135(9) 0.094(7) 0.039(5) 0.029(6) -0.011(5) 0.005(5) O
C15 0.042(7) 0.058(8) 0.062(8) 0.005(6) 0.008(6) -0.016(6) C
O15 0.051(6) 0.103(8) 0.127(9) -0.028(6) 0.007(6) -0.016(7) O
C21 0.038(6) 0.052(7) 0.051(7) -0.004(5) -0.005(5) -0.006(5) C
O21 0.058(6) 0.085(7) 0.104(8) 0.005(5) -0.039(6) 0.018(6) O
C22 0.038(6) 0.079(8) 0.039(7) -0.018(6) 0.003(5) -0.015(6) C
O22 0.087(7) 0.155(10) 0.039(5) -0.046(7) 0.024(5) -0.017(6) O
C23 0.025(6) 0.051(7) 0.040(6) 0.005(5) -0.005(4) -0.002(5) C
O23 0.060(5) 0.054(5) 0.075(6) -0.017(4) -0.006(4) -0.016(4) O
C31 0.056(8) 0.059(7) 0.040(6) -0.012(6) 0.006(6) -0.009(6) C
O31 0.072(6) 0.093(7) 0.057(5) 0.015(5) -0.020(5) 0.012(5) O
C32 0.060(8) 0.055(7) 0.044(7) 0.006(6) 0.002(6) 0.005(6) C
O32 0.089(7) 0.066(6) 0.113(8) -0.046(6) -0.026(6) -0.003(6) O
C33 0.062(8) 0.044(7) 0.055(8) -0.003(6) 0.013(7) -0.002(6) C
O33 0.121(8) 0.075(6) 0.068(6) -0.009(6) 0.059(6) -0.006(5) O
C41 0.052(8) 0.059(7) 0.039(6) -0.001(6) -0.012(5) -0.010(5) C
O41 0.033(5) 0.136(9) 0.091(7) -0.007(5) -0.005(5) -0.028(6) O
C42 0.047(7) 0.051(7) 0.047(7) -0.011(5) -0.005(5) -0.008(6) C
O42 0.099(7) 0.091(7) 0.061(5) -0.024(6) -0.020(5) -0.042(5) O
C43 0.066(8) 0.060(8) 0.035(6) -0.011(6) -0.006(6) -0.019(6) C
O43 0.117(8) 0.057(5) 0.050(5) -0.030(5) -0.007(5) 0.009(4) O
C51 0.044(7) 0.062(7) 0.051(7) 0.002(6) 0.000(5) -0.020(6) C
O51 0.081(7) 0.100(7) 0.103(8) 0.028(6) -0.003(6) -0.065(7) O
C52 0.035(6) 0.065(7) 0.035(6) 0.006(6) -0.002(5) -0.011(5) C
O52 0.047(5) 0.105(7) 0.070(6) -0.029(5) 0.002(4) -0.017(5) O
C53 0.038(6) 0.067(7) 0.033(6) 0.005(5) -0.005(5) -0.017(6) C
O53 0.059(5) 0.116(7) 0.033(5) -0.001(5) -0.012(4) -0.001(5) O
C54 0.048(7) 0.049(7) 0.042(6) -0.005(6) 0.000(5) -0.017(5) C
O54 0.065(6) 0.068(6) 0.088(7) -0.023(5) -0.007(5) -0.025(5) O
C55 0.029(6) 0.058(7) 0.053(7) 0.005(5) 0.000(5) -0.014(6) C
O55 0.057(6) 0.112(8) 0.047(5) 0.005(5) -0.016(4) 0.022(5) O

loop_
_atom_site_label
_atom_site_fract_x
_atom_site_fract_y
_atom_site_fract_z
_atom_site_U_iso_or_equiv
_atom_site_thermal_displace_type
_atom_site_calc_flag
_atom_site_refinement_flags
_atom_site_type_symbol
Sb1 -0.09681(7) 0.33200(6) 0.29909(4) 0.0356(4) Uij ? . Sb
Sb2 0.09949(7) 0.02651(6) 0.19497(4) 0.0297(3) Uij ? . Sb
Cr1 -0.26012(17) 0.52762(15) 0.35764(9) 0.0375(9) Uij ? . Cr
Fe2 -0.15139(14) 0.12485(13) 0.25812(8) 0.0309(7) Uij ? . Fe
Fe3 0.06279(15) 0.27409(13) 0.16862(8) 0.0351(8) Uij ? . Fe
Fe4 0.11281(14) 0.13521(13) 0.32268(8) 0.0311(7) Uij ? . Fe
Cr5 0.25185(16) -0.16161(15) 0.12328(9) 0.0334(8) Uij ? . Cr
C11 -0.3843(14) 0.6746(13) 0.3975(7) 0.061(7) Uij ? . C
O11 -0.4572(12) 0.7651(10) 0.4208(6) 0.097(7) Uij ? . O
C12 -0.3122(11) 0.5957(11) 0.2475(7) 0.045(6) Uij ? . C
O12 -0.3448(9) 0.6360(9) 0.1816(5) 0.066(5) Uij ? . O
C13 -0.0987(12) 0.6236(10) 0.3432(6) 0.043(6) Uij ? . C
O13 -0.0073(10) 0.6894(9) 0.3310(5) 0.074(6) Uij ? . O
C14 -0.2158(14) 0.4609(11) 0.4686(7) 0.060(7) Uij ? . C
O14 -0.1886(12) 0.4230(10) 0.5362(5) 0.096(7) Uij ? . O
C15 -0.4283(13) 0.4355(12) 0.3709(7) 0.056(7) Uij ? . C
O15 -0.5266(10) 0.3814(10) 0.3787(7) 0.093(8) Uij ? . O
C21 -0.2984(12) 0.2188(11) 0.2002(7) 0.047(7) Uij ? . C
O21 -0.3927(10) 0.2747(9) 0.1630(6) 0.085(6) Uij ? . O
C22 -0.2471(12) 0.1033(11) 0.3602(7) 0.051(7) Uij ? . C
O22 -0.3100(11) 0.0866(11) 0.4243(5) 0.092(7) Uij ? . O
C23 -0.1934(10) -0.0256(10) 0.2356(6) 0.040(6) Uij ? . C
O23 -0.2356(9) -0.1189(8) 0.2249(5) 0.061(5) Uij ? . O
C31 -0.0639(13) 0.3823(12) 0.1035(7) 0.052(7) Uij ? . C
O31 -0.1440(10) 0.4501(9) 0.0596(5) 0.078(6) Uij ? . O
C32 0.1809(14) 0.3827(12) 0.1910(7) 0.056(7) Uij ? . C
O32 0.2569(11) 0.4511(9) 0.2045(6) 0.085(7) Uij ? . O
C33 0.1839(13) 0.2324(11) 0.0793(7) 0.056(7) Uij ? . C
O33 0.2649(12) 0.2172(9) 0.0194(6) 0.094(7) Uij ? . O
C41 0.3104(14) 0.0995(11) 0.2994(7) 0.050(7) Uij ? . C
O41 0.4385(9) 0.0743(10) 0.2881(6) 0.086(7) Uij ? . O
C42 0.1305(12) 0.2282(11) 0.4031(7) 0.048(6) Uij ? . C
O42 0.1535(10) 0.2779(9) 0.4583(5) 0.079(6) Uij ? . O
C43 0.0876(13) -0.0116(12) 0.3913(7) 0.052(7) Uij ? . C
O43 0.0757(11) -0.1057(8) 0.4359(5) 0.075(6) Uij ? . O
C51 0.3748(13) -0.2964(12) 0.0720(7) 0.053(7) Uij ? . C
O51 0.4483(11) -0.3769(10) 0.0389(6) 0.095(7) Uij ? . O
C52 0.4202(12) -0.0725(11) 0.1104(6) 0.046(6) Uij ? . C
O52 0.5200(9) -0.0173(9) 0.1018(5) 0.072(6) Uij ? . O
C53 0.1955(11) -0.0765(11) 0.0181(6) 0.046(6) Uij ? . C
O53 0.1594(9) -0.0280(9) -0.0458(5) 0.071(6) Uij ? . O
C54 0.0879(12) -0.2551(11) 0.1298(6) 0.046(6) Uij ? . C
O54 -0.0023(10) -0.3178(8) 0.1306(6) 0.071(6) Uij ? . O
C55 0.3068(11) -0.2486(11) 0.2294(7) 0.047(6) Uij ? . C
O55 0.3376(9) -0.2998(9) 0.2941(5) 0.076(6) Uij ? . O

loop_
_atom_type_symbol
_atom_type_description
_atom_type_scat_dispersion_real
_atom_type_scat_dispersion_imag
_atom_type_scat_source
Fe ? 0.301 0.845 'International Tables Vol. IV Table 2.2B'
Sb ? -0.816 1.546 'International Tables Vol. IV Table 2.2B'
C ? 0.002 0.002 'International Tables Vol. IV Table 2.2B'
H ? 0.000 0.000 'International Tables Vol. IV Table 2.2B'
O ? 0.008 0.006 'International Tables Vol. IV Table 2.2B'
Cr ? 0.284 0.624 'International Tables Vol. IV Table 2.2B'

loop_
_geom_angle_atom_site_label_1
_geom_angle_atom_site_label_2
_geom_angle_atom_site_label_3
_geom_angle
_geom_angle_site_symmetry_1
_geom_angle_site_symmetry_2
_geom_angle_site_symmetry_3
_geom_angle_publ_flag
CR1 SB1 FE2 133.53(5) ? ? ? ?
CR1 SB1 FE3 140.46(5) ? ? ? ?
CR1 SB1 FE4 147.28(5) ? ? ? ?
FE2 SB1 FE3 68.96(5) ? ? ? ?
FE2 SB1 FE4 65.86(4) ? ? ? ?
FE3 SB1 FE4 65.34(5) ? ? ? ?
FE2 SB2 FE3 68.61(5) ? ? ? ?
FE2 SB2 FE4 66.38(4) ? ? ? ?
FE2 SB2 CR5 147.04(5) ? ? ? ?
FE3 SB2 FE4 65.70(4) ? ? ? ?
FE3 SB2 CR5 136.35(5) ? ? ? ?
FE4 SB2 CR5 137.07(5) ? ? ? ?
SB1 CR1 C11 178.0(4) ? ? ? ?
SB1 CR1 C12 89.2(3) ? ? ? ?
SB1 CR1 C13 92.1(3) ? ? ? ?
SB1 CR1 C14 92.2(3) ? ? ? ?
SB1 CR1 C15 89.3(3) ? ? ? ?
C11 CR1 C12 88.9(5) ? ? ? ?
C11 CR1 C13 88.3(5) ? ? ? ?
C11 CR1 C14 89.8(5) ? ? ? ?
C11 CR1 C15 90.2(5) ? ? ? ?
C12 CR1 C13 90.8(4) ? ? ? ?
C12 CR1 C14 177.9(5) ? ? ? ?
C12 CR1 C15 88.0(5) ? ? ? ?
C13 CR1 C14 90.8(5) ? ? ? ?
C13 CR1 C15 178.0(5) ? ? ? ?
C14 CR1 C15 90.5(5) ? ? ? ?
SB1 FE2 SB2 102.20(5) ? ? ? ?
SB1 FE2 FE4 58.31(4) ? ? ? ?
SB1 FE2 C21 89.2(3) ? ? ? ?
SB1 FE2 C22 85.2(3) ? ? ? ?
SB1 FE2 C23 176.5(3) ? ? ? ?
SB2 FE2 FE4 57.24(4) ? ? ? ?
SB2 FE2 C21 125.0(3) ? ? ? ?
SB2 FE2 C22 133.3(4) ? ? ? ?
SB2 FE2 C23 79.5(3) ? ? ? ?
FE4 FE2 C21 144.2(3) ? ? ? ?
FE4 FE2 C22 91.6(3) ? ? ? ?
FE4 FE2 C23 121.0(3) ? ? ? ?
C21 FE2 C22 100.9(5) ? ? ? ?
C21 FE2 C23 92.3(4) ? ? ? ?
C22 FE2 C23 91.4(5) ? ? ? ?
SB1 FE3 SB2 101.12(5) ? ? ? ?
SB1 FE3 FE4 58.33(4) ? ? ? ?
SB1 FE3 C31 91.6(3) ? ? ? ?
SB1 FE3 C32 86.0(4) ? ? ? ?
SB1 FE3 C33 177.0(4) ? ? ? ?
SB2 FE3 FE4 57.16(4) ? ? ? ?
SB2 FE3 C31 128.4(4) ? ? ? ?
SB2 FE3 C32 128.7(4) ? ? ? ?
SB2 FE3 C33 78.6(4) ? ? ? ?
FE4 FE3 C31 148.3(3) ? ? ? ?
FE4 FE3 C32 87.1(4) ? ? ? ?
FE4 FE3 C33 119.6(4) ? ? ? ?
C31 FE3 C32 101.7(5) ? ? ? ?
C31 FE3 C33 90.8(5) ? ? ? ?
C32 FE3 C33 91.9(5) ? ? ? ?
SB1 FE4 SB2 99.56(5) ? ? ? ?
SB1 FE4 FE2 55.82(4) ? ? ? ?
SB1 FE4 FE3 56.33(4) ? ? ? ?
SB1 FE4 C41 137.8(4) ? ? ? ?
SB1 FE4 C42 77.7(4) ? ? ? ?
SB1 FE4 C43 123.5(4) ? ? ? ?
SB2 FE4 FE2 56.38(4) ? ? ? ?
SB2 FE4 FE3 57.14(4) ? ? ? ?
SB2 FE4 C41 85.0(3) ? ? ? ?
SB2 FE4 C42 172.6(4) ? ? ? ?
SB2 FE4 C43 91.8(3) ? ? ? ?
FE2 FE4 FE3 62.10(5) ? ? ? ?
FE2 FE4 C41 141.1(3) ? ? ? ?
FE2 FE4 C42 125.2(4) ? ? ? ?
FE2 FE4 C43 88.6(4) ? ? ? ?
FE3 FE4 C41 94.6(3) ? ? ? ?
FE3 FE4 C42 116.3(4) ? ? ? ?
FE3 FE4 C43 145.2(3) ? ? ? ?
C41 FE4 C42 92.5(5) ? ? ? ?
C41 FE4 C43 98.1(5) ? ? ? ?
C42 FE4 C43 95.5(5) ? ? ? ?
SB2 CR5 C51 176.4(3) ? ? ? ?
SB2 CR5 C52 88.8(3) ? ? ? ?
SB2 CR5 C53 90.6(3) ? ? ? ?
SB2 CR5 C54 94.2(3) ? ? ? ?
SB2 CR5 C55 89.5(3) ? ? ? ?
C51 CR5 C52 87.8(5) ? ? ? ?
C51 CR5 C53 90.6(5) ? ? ? ?
C51 CR5 C54 89.2(5) ? ? ? ?
C51 CR5 C55 89.3(5) ? ? ? ?
C52 CR5 C53 90.0(4) ? ? ? ?
C52 CR5 C54 176.4(4) ? ? ? ?
C52 CR5 C55 90.6(4) ? ? ? ?
C53 CR5 C54 88.1(5) ? ? ? ?
C53 CR5 C55 179.3(5) ? ? ? ?
C54 CR5 C55 91.3(5) ? ? ? ?
CR1 C11 O11 178.5(12) ? ? ? ?
CR1 C12 O12 179.3(9) ? ? ? ?
CR1 C13 O13 174.8(9) ? ? ? ?
CR1 C14 O14 178.5(11) ? ? ? ?
CR1 C15 O15 179.8(11) ? ? ? ?
FE2 C21 O21 177.8(10) ? ? ? ?
FE2 C22 O22 177.8(10) ? ? ? ?
FE2 C23 O23 172.8(9) ? ? ? ?
FE3 C31 O31 177.9(10) ? ? ? ?
FE3 C32 O32 179.3(11) ? ? ? ?
FE3 C33 O33 173.7(10) ? ? ? ?
FE4 C41 O41 177.0(10) ? ? ? ?
FE4 C42 O42 172.7(10) ? ? ? ?
FE4 C43 O43 178.0(10) ? ? ? ?
CR5 C51 O51 178.2(11) ? ? ? ?
CR5 C52 O52 178.8(10) ? ? ? ?
CR5 C53 O53 178.0(10) ? ? ? ?
CR5 C54 O54 174.7(9) ? ? ? ?
CR5 C55 O55 178.7(9) ? ? ? ?

loop_
_geom_bond_atom_site_label_1
_geom_bond_atom_site_label_2
_geom_bond_distance
_geom_bond_site_symmetry_1
_geom_bond_site_symmetry_2
_geom_bond_publ_flag
SB1 SB2 3.8976(10) ? ? ?
SB1 CR1 2.5497(16) ? ? ?
SB1 FE2 2.5008(14) ? ? ?
SB1 FE3 2.5153(15) ? ? ?
SB1 FE4 2.5722(15) ? ? ?
SB1 C12 3.163(11) ? ? ?
SB1 C13 3.231(10) ? ? ?
SB1 C14 3.236(11) ? ? ?
SB1 C15 3.174(11) ? ? ?
SB1 C21 3.057(10) ? ? ?
SB1 C22 2.947(11) ? ? ?
SB1 C31 3.129(11) ? ? ?
SB1 C32 2.985(12) ? ? ?
SB1 C42 2.797(11) ? ? ?
SB2 FE2 2.5073(14) ? ? ?
SB2 FE3 2.5315(15) ? ? ?
SB2 FE4 2.5320(13) ? ? ?
SB2 CR5 2.5521(16) ? ? ?
SB2 C23 2.798(10) ? ? ?
SB2 C33 2.792(11) ? ? ?
SB2 C41 2.965(10) ? ? ?
SB2 C43 3.147(11) ? ? ?
SB2 C52 3.152(10) ? ? ?
SB2 C53 3.191(10) ? ? ?
SB2 C55 3.172(11) ? ? ?
CR1 C11 1.894(12) ? ? ?
CR1 C12 1.908(11) ? ? ?
CR1 C13 1.892(12) ? ? ?
CR1 C14 1.898(12) ? ? ?
CR1 C15 1.920(13) ? ? ?
FE2 FE3 2.8398(19) ? ? ?
FE2 FE4 2.7585(18) ? ? ?
FE2 C21 1.793(11) ? ? ?
FE2 C22 1.784(11) ? ? ?
FE2 C23 1.779(11) ? ? ?
FE3 FE4 2.7468(18) ? ? ?
FE3 C31 1.793(13) ? ? ?
FE3 C32 1.792(13) ? ? ?
FE3 C33 1.778(12) ? ? ?
FE4 C41 1.781(12) ? ? ?
FE4 C42 1.777(11) ? ? ?
FE4 C43 1.792(13) ? ? ?
CR5 C51 1.876(12) ? ? ?
CR5 C52 1.902(12) ? ? ?
CR5 C53 1.891(11) ? ? ?
CR5 C54 1.905(12) ? ? ?
CR5 C55 1.905(12) ? ? ?
C11 O11 1.144(15) ? ? ?
C12 O12 1.144(14) ? ? ?
C13 O13 1.149(15) ? ? ?
C14 O14 1.150(15) ? ? ?
C15 O15 1.124(16) ? ? ?
C21 O21 1.135(14) ? ? ?
C22 O22 1.133(14) ? ? ?
C23 O23 1.151(13) ? ? ?
C31 O31 1.158(15) ? ? ?
C32 O32 1.136(16) ? ? ?
C33 O33 1.163(14) ? ? ?
C41 O41 1.149(15) ? ? ?
C42 O42 1.156(13) ? ? ?
C43 O43 1.145(15) ? ? ?
C51 O51 1.142(14) ? ? ?
C52 O52 1.142(15) ? ? ?
C53 O53 1.144(13) ? ? ?
C54 O54 1.133(14) ? ? ?
C55 O55 1.150(14) ? ? ?

loop_
_geom_contact_atom_site_label_1
_geom_contact_atom_site_label_2
_geom_contact_distance
_geom_contact_site_symmetry_1
_geom_contact_site_symmetry_2
_geom_contact_publ_flag
? ? ? ? ? ?

loop_
_geom_torsion_atom_site_label_1
_geom_torsion_atom_site_label_2
_geom_torsion_atom_site_label_3
_geom_torsion_atom_site_label_4
_geom_torsion
_geom_torsion_site_symmetry_1
_geom_torsion_site_symmetry_2
_geom_torsion_site_symmetry_3
_geom_torsion_site_symmetry_4
_geom_torsion_publ_flag
? ? ? ? ? ? ? ? ? ?
